data_4112900
loop_
_publ_author_name
'Anne F. Richards'
'Marcin Brynda'
'Philip P. Power'

_publ_section_title
;
 Reduction of Digermenes with Alkali Metals: Salts of Formula
 M2[{Ge(H)Ar'}2] (M = Li, Na, or K, Ar' = Terphenyl) with Three Different
 Structures
;
_journal_name_full 'Journal of the American Chemical Society'
_journal_page_first 10530
_journal_page_last 10531
_journal_paper_doi 10.1021/ja047090i
_journal_volume 126
_journal_year 2004
_chemical_formula_sum 'C76 H98 Ge2 Li2 O4'
_chemical_formula_weight 1234.60
_chemical_name_common '[Li(THF)3(Et2O)][Li(HGeDipp*)2]'
_chemical_name_systematic
; 
 ? 
;
_space_group_IT_number 12
_symmetry_cell_setting monoclinic
_symmetry_space_group_name_Hall '-C 2y'
_symmetry_space_group_name_H-M 'C 1 2/m 1'
_atom_sites_solution_hydrogens geom
_atom_sites_solution_primary direct
_atom_sites_solution_secondary difmap
_audit_creation_method SHELXL-97
_cell_angle_alpha 90.00
_cell_angle_beta 114.4310(10)
_cell_angle_gamma 90.00
_cell_formula_units_Z 2
_cell_length_a 18.6448(14)
_cell_length_b 17.6953(14)
_cell_length_c 12.6498(10)
_cell_measurement_reflns_used 7124
_cell_measurement_temperature 91(2)
_cell_measurement_theta_max 30.1
_cell_measurement_theta_min 2.3
_cell_volume 3799.8(5)
_computing_cell_refinement SMART
_computing_data_collection 'SMART 5.054 (Bruker, 2003)'
_computing_data_reduction 'SAINT 6.36A (Bruker, 2003)'
_computing_molecular_graphics 'SHELXTL 5.1 (Sheldrick, 1994)'
_computing_publication_material SHELXL97
_computing_structure_refinement 'SHELXL97 (Sheldrick, 1997)'
_computing_structure_solution 'SHELXS97 (Sheldrick, 1990)'
_diffrn_ambient_temperature 91(2)
_diffrn_detector_area_resol_mean 8.3
_diffrn_measured_fraction_theta_full 0.999
_diffrn_measured_fraction_theta_max 0.999
_diffrn_measurement_device_type 'Bruker SMART 1000'
_diffrn_measurement_method \w
_diffrn_radiation_monochromator graphite
_diffrn_radiation_source 'normal-focus sealed tube'
_diffrn_radiation_type MoK\a
_diffrn_radiation_wavelength 0.71073
_diffrn_reflns_av_R_equivalents 0.0649
_diffrn_reflns_av_sigmaI/netI 0.0388
_diffrn_reflns_limit_h_max 22
_diffrn_reflns_limit_h_min -22
_diffrn_reflns_limit_k_max 21
_diffrn_reflns_limit_k_min -21
_diffrn_reflns_limit_l_max 15
_diffrn_reflns_limit_l_min -15
_diffrn_reflns_number 17563
_diffrn_reflns_theta_full 25.25
_diffrn_reflns_theta_max 25.25
_diffrn_reflns_theta_min 1.66
_diffrn_standards_number 0
_exptl_absorpt_coefficient_mu 0.833
_exptl_absorpt_correction_T_max 0.937
_exptl_absorpt_correction_T_min 0.772
_exptl_absorpt_correction_type multi-scan
_exptl_absorpt_process_details 'SADABS 2.05 (Sheldrick, 2002)'
_exptl_crystal_colour red
_exptl_crystal_density_diffrn 1.079
_exptl_crystal_description block
_exptl_crystal_F_000 1312
_exptl_crystal_size_max 0.36
_exptl_crystal_size_mid 0.18
_exptl_crystal_size_min 0.10
_refine_diff_density_max 1.995
_refine_diff_density_min -0.680
_refine_diff_density_rms 0.148
_refine_ls_extinction_method none
_refine_ls_goodness_of_fit_ref 1.092
_refine_ls_hydrogen_treatment mixed
_refine_ls_matrix_type full
_refine_ls_number_parameters 207
_refine_ls_number_reflns 3568
_refine_ls_number_restraints 20
_refine_ls_restrained_S_all 1.096
_refine_ls_R_factor_all 0.0996
_refine_ls_R_factor_gt 0.0866
_refine_ls_shift/su_max 0.003
_refine_ls_shift/su_mean 0.000
_refine_ls_structure_factor_coef Fsqd
_refine_ls_weighting_details 'calc w=1/[\s^2^(Fo^2^)+(0.1544P)^2^+24.6758P] where P=(Fo^2^+2Fc^2^)/3'
_refine_ls_weighting_scheme calc
_refine_ls_wR_factor_gt 0.2484
_refine_ls_wR_factor_ref 0.2612
_reflns_number_gt 2997
_reflns_number_total 3570
_reflns_threshold_expression I>2\s(I)
_cod_data_source_file ja047090isi20040526_024739.cif
_cod_data_source_block ar26
_cod_original_sg_symbol_H-M 'C 2/m'
_cod_database_code 4112900

loop_
_symmetry_equiv_pos_as_xyz
'x, y, z'
'-x, y, -z'
'x+1/2, y+1/2, z'
'-x+1/2, y+1/2, -z'
'-x, -y, -z'
'x, -y, z'
'-x+1/2, -y+1/2, -z'
'x+1/2, -y+1/2, z'

loop_
_atom_site_label
_atom_site_type_symbol
_atom_site_fract_x
_atom_site_fract_y
_atom_site_fract_z
_atom_site_U_iso_or_equiv
_atom_site_adp_type
_atom_site_occupancy
_atom_site_symmetry_multiplicity
_atom_site_calc_flag
_atom_site_refinement_flags
_atom_site_disorder_assembly
_atom_site_disorder_group
Li1 Li 0.5000 0.3622(19) 0.5000 0.052(7) Uani 0.50 2 d SP . .
Ge1 Ge 0.44296(4) 0.5000 0.52092(6) 0.0325(3) Uani 1 2 d S . .
H1 H 0.351(5) 0.5000 0.440(8) 0.05(2) Uiso 1 2 d S . .
C1 C 0.4945(3) 0.5000 0.6983(5) 0.0219(12) Uani 1 2 d S . .
C2 C 0.5104(3) 0.4323(3) 0.7636(4) 0.0257(10) Uani 1 1 d . . .
C3 C 0.5459(3) 0.4329(3) 0.8851(4) 0.0290(10) Uani 1 1 d . . .
H3 H 0.5572 0.3864 0.9262 0.035 Uiso 1 1 calc R . .
C4 C 0.5647(4) 0.5000 0.9459(6) 0.0302(15) Uani 1 2 d S . .
H4AA H 0.5902 0.5000 1.0283 0.036 Uiso 1 2 calc SR . .
C5 C 0.4855(3) 0.3556(3) 0.7092(4) 0.0369(12) Uani 1 1 d . . .
C6 C 0.4066(4) 0.3321(3) 0.6768(5) 0.0475(15) Uani 1 1 d . . .
C7 C 0.3840(5) 0.2578(4) 0.6383(6) 0.080(3) Uani 1 1 d . . .
H7 H 0.3315 0.2417 0.6197 0.096 Uiso 1 1 calc R . .
C8 C 0.4370(8) 0.2086(4) 0.6276(7) 0.113(5) Uani 1 1 d . . .
H8 H 0.4211 0.1588 0.5997 0.135 Uiso 1 1 calc R . .
C9 C 0.5157(7) 0.2317(4) 0.6579(6) 0.088(3) Uani 1 1 d . . .
H9 H 0.5519 0.1974 0.6491 0.106 Uiso 1 1 calc R . .
C10 C 0.5413(5) 0.3054(4) 0.7014(5) 0.0548(18) Uani 1 1 d . A .
C11 C 0.3461(3) 0.3837(3) 0.6894(5) 0.0463(15) Uani 1 1 d . . .
H11 H 0.3674 0.4363 0.6997 0.056 Uiso 1 1 calc R . .
C12 C 0.2683(4) 0.3834(5) 0.5829(6) 0.0596(18) Uani 1 1 d . . .
H12A H 0.2774 0.3977 0.5145 0.089 Uiso 1 1 calc R . .
H12B H 0.2322 0.4197 0.5937 0.089 Uiso 1 1 calc R . .
H12C H 0.2452 0.3327 0.5716 0.089 Uiso 1 1 calc R . .
C13 C 0.3321(5) 0.3636(4) 0.7994(6) 0.070(2) Uani 1 1 d . . .
C14 C 0.6262(5) 0.3270(4) 0.7413(7) 0.069(2) Uani 1 1 d . . .
H14B H 0.6274 0.3801 0.7622 0.083 Uiso 0.50 1 d P . .
H14A H 0.6327 0.3816 0.7483 0.083 Uiso 0.50 1 d P . .
C15A C 0.6433(6) 0.2964(6) 0.6355(9) 0.0279(19) Uiso 0.50 1 d P A 1
H15A H 0.6100 0.3235 0.5645 0.042 Uiso 0.50 1 calc PR A 1
H15B H 0.6315 0.2422 0.6251 0.042 Uiso 0.50 1 calc PR A 1
H15C H 0.6989 0.3047 0.6519 0.042 Uiso 0.50 1 calc PR A 1
C15B C 0.6838(8) 0.3245(8) 0.6774(13) 0.054(3) Uiso 0.50 1 d P A 2
H15D H 0.6582 0.3485 0.6010 0.080 Uiso 0.50 1 calc PR A 2
H15E H 0.6962 0.2718 0.6677 0.080 Uiso 0.50 1 calc PR A 2
H15F H 0.7326 0.3516 0.7240 0.080 Uiso 0.50 1 calc PR A 2
C16 C 0.6763(5) 0.2890(4) 0.8576(7) 0.0634(19) Uani 1 1 d . A .
H16A H 0.6585 0.3058 0.9165 0.095 Uiso 1 1 calc R . .
H16B H 0.7317 0.3030 0.8816 0.095 Uiso 1 1 calc R . .
H16C H 0.6708 0.2340 0.8489 0.095 Uiso 1 1 calc R . .
Li2 Li 0.0830(16) 0.5000 1.027(2) 0.041(6) Uiso 0.50 2 d SP . .
O1 O 0.1826(5) 0.4904(9) 1.1847(8) 0.036(3) Uiso 0.25 1 d PG B -1
C17 C 0.0828(9) 0.4757(14) 1.2723(17) 0.060 Uiso 0.25 1 d PG B -1
H17A H 0.0757 0.4801 1.3446 0.090 Uiso 0.25 1 calc PR B -1
H17B H 0.0718 0.4237 1.2434 0.090 Uiso 0.25 1 calc PR B -1
H17C H 0.0466 0.5103 1.2142 0.090 Uiso 0.25 1 calc PR B -1
C18 C 0.1751(9) 0.4980(19) 1.2972(10) 0.067(6) Uiso 0.50 2 d SPG B -1
H18A H 0.1870 0.5504 1.3266 0.080 Uiso 0.25 1 calc PR B -1
H18B H 0.2123 0.4635 1.3559 0.080 Uiso 0.25 1 calc PR B -1
C19 C 0.2428(10) 0.5307(12) 1.186(2) 0.063(7) Uiso 0.25 1 d PG B -1
H19A H 0.2906 0.5231 1.2584 0.075 Uiso 0.25 1 calc PR B -1
H19B H 0.2300 0.5853 1.1752 0.075 Uiso 0.25 1 calc PR B -1
C20 C 0.2525(10) 0.497(2) 1.0808(14) 0.080(7) Uiso 0.50 2 d SPG B -1
H20A H 0.2961 0.5226 1.0711 0.120 Uiso 0.25 1 calc PR B -1
H20B H 0.2038 0.5047 1.0108 0.120 Uiso 0.25 1 calc PR B -1
H20C H 0.2637 0.4431 1.0933 0.120 Uiso 0.25 1 calc PR B -1
O2 O 0.0897(8) 0.500(2) 0.8727(11) 0.057(3) Uiso 0.50 2 d SPD B -3
C21 C 0.1041(19) 0.5651(14) 0.817(2) 0.054(7) Uiso 0.25 1 d PD B -3
H21A H 0.1509 0.5930 0.8712 0.064 Uiso 0.25 1 calc PR B -3
H21B H 0.0581 0.5995 0.7904 0.064 Uiso 0.25 1 calc PR B -3
C22 C 0.1172(19) 0.5369(14) 0.719(2) 0.056(7) Uiso 0.25 1 d PD B -3
H22A H 0.0951 0.5723 0.6529 0.067 Uiso 0.25 1 calc PR B -3
H22B H 0.1744 0.5313 0.7404 0.067 Uiso 0.25 1 calc PR B -3
C23 C 0.080(2) 0.4664(15) 0.689(2) 0.075(9) Uiso 0.25 1 d PD B -3
H23A H 0.1116 0.4307 0.6665 0.090 Uiso 0.25 1 calc PR B -3
H23B H 0.0273 0.4718 0.6234 0.090 Uiso 0.25 1 calc PR B -3
C24 C 0.071(3) 0.4390(16) 0.791(3) 0.093(13) Uiso 0.25 1 d PD B -3
H24A H 0.0161 0.4218 0.7699 0.112 Uiso 0.25 1 calc PR B -3
H24B H 0.1068 0.3958 0.8254 0.112 Uiso 0.25 1 calc PR B -3
O3 O 0.0405(7) 0.6046(7) 0.9926(14) 0.092(4) Uiso 0.50 1 d PD B -4
C25 C 0.0599(10) 0.6856(10) 1.006(3) 0.123(10) Uiso 0.50 1 d PD B -4
H25A H 0.1095 0.6947 1.0749 0.147 Uiso 0.50 1 calc PR B -4
H25B H 0.0660 0.7050 0.9362 0.147 Uiso 0.50 1 calc PR B -4
C26 C -0.0060(8) 0.7225(6) 1.0181(14) 0.061(4) Uiso 0.50 1 d PD B -4
H26A H -0.0143 0.7744 0.9860 0.073 Uiso 0.50 1 calc PR B -4
H26B H 0.0018 0.7244 1.1004 0.073 Uiso 0.50 1 calc PR B -4
C27 C -0.0721(6) 0.6722(6) 0.9491(12) 0.043(3) Uiso 0.50 1 d PD B -4
H27A H -0.1133 0.6729 0.9793 0.051 Uiso 0.50 1 calc PR B -4
H27B H -0.0958 0.6878 0.8665 0.051 Uiso 0.50 1 calc PR B -4
C28 C -0.0369(6) 0.5976(5) 0.9619(12) 0.038(2) Uiso 0.50 1 d PD . -4
H28A H -0.0464 0.5687 1.0219 0.045 Uiso 0.50 1 calc PR . -4
H28B H -0.0612 0.5697 0.8876 0.045 Uiso 0.50 1 calc PR . -4

loop_
_atom_site_aniso_label
_atom_site_aniso_U_11
_atom_site_aniso_U_22
_atom_site_aniso_U_33
_atom_site_aniso_U_23
_atom_site_aniso_U_13
_atom_site_aniso_U_12
Li1 0.052(16) 0.065(19) 0.042(15) 0.000 0.022(13) 0.000
Ge1 0.0404(5) 0.0362(5) 0.0167(4) 0.000 0.0077(3) 0.000
C1 0.020(3) 0.027(3) 0.017(3) 0.000 0.006(2) 0.000
C2 0.030(2) 0.028(2) 0.021(2) 0.0003(18) 0.0124(19) 0.0055(18)
C3 0.033(2) 0.031(3) 0.021(2) 0.0040(19) 0.0088(19) 0.006(2)
C4 0.033(4) 0.037(4) 0.019(3) 0.000 0.010(3) 0.000
C5 0.064(3) 0.025(2) 0.017(2) 0.0020(19) 0.011(2) 0.010(2)
C6 0.065(4) 0.025(3) 0.027(3) 0.001(2) -0.007(3) -0.003(2)
C7 0.106(6) 0.030(3) 0.047(4) -0.004(3) -0.026(4) -0.004(4)
C8 0.178(11) 0.033(4) 0.044(4) -0.015(3) -0.037(6) 0.023(5)
C9 0.176(10) 0.042(4) 0.029(3) 0.002(3) 0.026(5) 0.056(5)
C10 0.097(5) 0.043(3) 0.026(3) 0.011(2) 0.027(3) 0.035(3)
C11 0.045(3) 0.031(3) 0.046(3) 0.005(2) 0.002(3) -0.013(2)
C12 0.045(3) 0.087(5) 0.039(3) 0.009(3) 0.010(3) -0.009(3)
C13 0.107(6) 0.056(4) 0.030(3) -0.006(3) 0.011(4) -0.016(4)
C14 0.107(6) 0.055(4) 0.080(5) 0.035(4) 0.073(5) 0.050(4)
C16 0.073(5) 0.064(4) 0.068(5) 0.020(4) 0.044(4) 0.023(4)

loop_
_atom_type_symbol
_atom_type_description
_atom_type_scat_dispersion_real
_atom_type_scat_dispersion_imag
_atom_type_scat_source
C C 0.0033 0.0016 'International Tables Vol C Tables 4.2.6.8 and 6.1.1.4'
H H 0.0000 0.0000 'International Tables Vol C Tables 4.2.6.8 and 6.1.1.4'
Li Li -0.0003 0.0001 'International Tables Vol C Tables 4.2.6.8 and 6.1.1.4'
O O 0.0106 0.0060 'International Tables Vol C Tables 4.2.6.8 and 6.1.1.4'
Ge Ge 0.1547 1.8001 'International Tables Vol C Tables 4.2.6.8 and 6.1.1.4'

loop_
_geom_angle_atom_site_label_1
_geom_angle_atom_site_label_2
_geom_angle_atom_site_label_3
_geom_angle
_geom_angle_site_symmetry_1
_geom_angle_site_symmetry_3
C10 Li1 C10 133.4(15) . 2_656
C10 Li1 Ge1 103.1(5) . .
C10 Li1 Ge1 118.9(7) 2_656 .
C10 Li1 Ge1 118.9(7) . 5_666
C10 Li1 Ge1 103.0(5) 2_656 5_666
Ge1 Li1 Ge1 52.3(6) . 5_666
C10 Li1 C15A 105.6(8) . 2_656
C10 Li1 C15A 53.0(4) 2_656 2_656
Ge1 Li1 C15A 97.0(4) . 2_656
Ge1 Li1 C15A 129.4(7) 5_666 2_656
C10 Li1 C5 146.2(11) . 2_656
C10 Li1 C5 30.22(18) 2_656 2_656
Ge1 Li1 C5 109.1(9) . 2_656
Ge1 Li1 C5 75.4(5) 5_666 2_656
C15A Li1 C5 80.8(4) 2_656 2_656
C10 Li1 C5 30.22(18) . .
C10 Li1 C5 146.2(11) 2_656 .
Ge1 Li1 C5 75.4(5) . .
Ge1 Li1 C5 109.1(9) 5_666 .
C15A Li1 C5 97.1(4) 2_656 .
C5 Li1 C5 175.2(14) 2_656 .
C1 Ge1 Ge1 100.67(17) . 5_666
C1 Ge1 Li1 94.68(9) . .
Ge1 Ge1 Li1 63.8(3) 5_666 .
C1 Ge1 Li1 94.68(9) . 5_666
Ge1 Ge1 Li1 63.8(3) 5_666 5_666
Li1 Ge1 Li1 127.7(6) . 5_666
C1 Ge1 H1 127(3) . .
Ge1 Ge1 H1 133(3) 5_666 .
Li1 Ge1 H1 107.3(11) . .
Li1 Ge1 H1 107.3(11) 5_666 .
C2 C1 C2 115.6(5) 6_565 .
C2 C1 Ge1 122.1(3) 6_565 .
C2 C1 Ge1 122.1(3) . .
C3 C2 C1 121.6(4) . .
C3 C2 C5 115.2(4) . .
C1 C2 C5 123.0(4) . .
C4 C3 C2 121.0(5) . .
C4 C3 H3 119.5 . .
C2 C3 H3 119.5 . .
C3 C4 C3 118.8(6) . 6_565
C3 C4 H4AA 120.6 . .
C3 C4 H4AA 120.6 6_565 .
C10 C5 C6 120.4(6) . .
C10 C5 C2 120.4(6) . .
C6 C5 C2 118.9(5) . .
C10 C5 Li1 65.9(6) . .
C6 C5 Li1 103.7(4) . .
C2 C5 Li1 105.4(7) . .
C7 C6 C5 120.1(7) . .
C7 C6 C11 118.1(7) . .
C5 C6 C11 121.6(5) . .
C8 C7 C6 120.3(9) . .
C8 C7 H7 119.9 . .
C6 C7 H7 119.9 . .
C7 C8 C9 120.1(7) . .
C7 C8 H8 120.0 . .
C9 C8 H8 120.0 . .
C8 C9 C10 121.1(8) . .
C8 C9 H9 119.4 . .
C10 C9 H9 119.4 . .
C5 C10 C9 117.9(8) . .
C5 C10 C14 121.7(6) . .
C9 C10 C14 120.3(7) . .
C5 C10 Li1 83.9(6) . .
C9 C10 Li1 93.5(8) . .
C14 C10 Li1 94.4(5) . .
C6 C11 C12 112.7(5) . .
C6 C11 C13 111.4(5) . .
C12 C11 C13 110.0(5) . .
C6 C11 H11 107.5 . .
C12 C11 H11 107.5 . .
C13 C11 H11 107.5 . .
C11 C12 H12A 109.5 . .
C11 C12 H12B 109.5 . .
H12A C12 H12B 109.5 . .
C11 C12 H12C 109.5 . .
H12A C12 H12C 109.5 . .
H12B C12 H12C 109.5 . .
C10 C14 C16 110.6(6) . .
C10 C14 C15B 131.6(8) . .
C16 C14 C15B 101.7(7) . .
C10 C14 C15A 100.4(7) . .
C16 C14 C15A 113.7(6) . .
C15B C14 C15A 31.9(6) . .
C10 C14 H14B 103.8 . .
C16 C14 H14B 103.0 . .
C15B C14 H14B 102.8 . .
C15A C14 H14B 124.5 . .
C10 C14 H14A 111.0 . .
C16 C14 H14A 110.1 . .
C15B C14 H14A 89.4 . .
C15A C14 H14A 110.7 . .
H14B C14 H14A 14.0 . .
C14 C15A H15A 109.5 . .
C14 C15A H15B 109.5 . .
H15A C15A H15B 109.5 . .
C14 C15A H15C 109.5 . .
H15A C15A H15C 109.5 . .
H15B C15A H15C 109.5 . .
C14 C15B H15D 109.5 . .
C14 C15B H15E 109.5 . .
H15D C15B H15E 109.5 . .
C14 C15B H15F 109.5 . .
H15D C15B H15F 109.5 . .
H15E C15B H15F 109.5 . .
C14 C16 H16A 109.5 . .
C14 C16 H16B 109.5 . .
H16A C16 H16B 109.5 . .
C14 C16 H16C 109.5 . .
H16A C16 H16C 109.5 . .
H16B C16 H16C 109.5 . .
O3 Li2 O2 88.2(14) . .
O3 Li2 O2 87.9(14) 6_565 .
O3 Li2 O1 104.5(9) . 6_565
O3 Li2 O1 113.6(10) 6_565 6_565
O2 Li2 O1 122.5(14) . 6_565
O3 Li2 O1 113.6(10) . .
O3 Li2 O1 104.4(9) 6_565 .
O2 Li2 O1 122.5(14) . .
C19 O1 C18 110.9 . .
C19 O1 Li2 112.3(14) . .
C18 O1 Li2 120.2(11) . .
C18 C17 H17A 109.5 . .
C18 C17 H17B 109.5 . .
H17A C17 H17B 109.5 . .
C18 C17 H17C 109.5 . .
H17A C17 H17C 109.5 . .
H17B C17 H17C 109.5 . .
O1 C18 C17 107.2 . .
O1 C18 H18A 110.3 . .
C17 C18 H18A 110.3 . .
O1 C18 H18B 110.3 . .
C17 C18 H18B 110.3 . .
H18A C18 H18B 108.5 . .
O1 C19 C20 100.7 . .
O1 C19 H19A 111.6 . .
C20 C19 H19A 111.6 . .
O1 C19 H19B 111.6 . .
C20 C19 H19B 111.6 . .
H19A C19 H19B 109.4 . .
C19 C20 H20A 109.5 . .
C19 C20 H20B 109.5 . .
H20A C20 H20B 109.5 . .
C19 C20 H20C 109.5 . .
H20A C20 H20C 109.5 . .
H20B C20 H20C 109.5 . .
C24 O2 C21 106.9(10) . .
C24 O2 Li2 128(2) . .
C21 O2 Li2 125(2) . .
O2 C21 C22 105.9(11) . .
O2 C21 H21A 110.6 . .
C22 C21 H21A 110.6 . .
O2 C21 H21B 110.6 . .
C22 C21 H21B 110.6 . .
H21A C21 H21B 108.7 . .
C23 C22 C21 107.1(11) . .
C23 C22 H22A 110.3 . .
C21 C22 H22A 110.3 . .
C23 C22 H22B 110.3 . .
C21 C22 H22B 110.3 . .
H22A C22 H22B 108.5 . .
C22 C23 C24 106.5(12) . .
C22 C23 H23A 110.4 . .
C24 C23 H23A 110.4 . .
C22 C23 H23B 110.4 . .
C24 C23 H23B 110.4 . .
H23A C23 H23B 108.6 . .
O2 C24 C23 107.9(11) . .
O2 C24 H24A 110.1 . .
C23 C24 H24A 110.1 . .
O2 C24 H24B 110.1 . .
C23 C24 H24B 110.1 . .
H24A C24 H24B 108.4 . .
C28 O3 C25 108.1(9) . .
C28 O3 Li2 105.1(12) . .
C25 O3 Li2 145.6(13) . .
C26 C25 O3 105.6(10) . .
C26 C25 H25A 110.6 . .
O3 C25 H25A 110.6 . .
C26 C25 H25B 110.6 . .
O3 C25 H25B 110.6 . .
H25A C25 H25B 108.8 . .
C25 C26 C27 101.5(9) . .
C25 C26 H26A 111.5 . .
C27 C26 H26A 111.5 . .
C25 C26 H26B 111.5 . .
C27 C26 H26B 111.5 . .
H26A C26 H26B 109.3 . .
C28 C27 C26 104.7(8) . .
C28 C27 H27A 110.8 . .
C26 C27 H27A 110.8 . .
C28 C27 H27B 110.8 . .
C26 C27 H27B 110.8 . .
H27A C27 H27B 108.9 . .
O3 C28 C27 109.3(9) . .
O3 C28 Li2 121.0(11) . 5_567
C27 C28 Li2 128.1(10) . 5_567
O3 C28 H28A 109.8 . .
C27 C28 H28A 109.8 . .
O3 C28 H28B 109.8 . .
C27 C28 H28B 109.8 . .
H28A C28 H28B 108.3 . .

loop_
_geom_bond_atom_site_label_1
_geom_bond_atom_site_label_2
_geom_bond_distance
_geom_bond_site_symmetry_2
Li1 C10 2.544(15) .
Li1 C10 2.544(15) 2_656
Li1 Ge1 2.72(3) .
Li1 Ge1 2.72(3) 5_666
Li1 C15A 2.765(17) 2_656
Li1 C5 2.771(5) 2_656
Li1 C5 2.771(5) .
Ge1 C1 2.043(6) .
Ge1 Ge1 2.3951(15) 5_666
Ge1 Li1 2.72(3) 5_666
Ge1 H1 1.58(9) .
C1 C2 1.415(6) 6_565
C1 C2 1.415(6) .
C2 C3 1.399(7) .
C2 C5 1.506(7) .
C3 C4 1.379(6) .
C3 H3 0.9500 .
C4 C3 1.379(6) 6_565
C4 H4AA 0.9500 .
C5 C10 1.403(8) .
C5 C6 1.416(9) .
C6 C7 1.406(8) .
C6 C11 1.511(9) .
C7 C8 1.366(15) .
C7 H7 0.9500 .
C8 C9 1.414(17) .
C8 H8 0.9500 .
C9 C10 1.419(11) .
C9 H9 0.9500 .
C10 C14 1.497(12) .
C11 C12 1.517(8) .
C11 C13 1.559(10) .
C11 H11 1.0000 .
C12 H12A 0.9800 .
C12 H12B 0.9800 .
C12 H12C 0.9800 .
C14 C16 1.534(10) .
C14 C15B 1.591(15) .
C14 C15A 1.593(11) .
C14 H14B 0.9737 .
C14 H14A 0.9739 .
C15A H15A 0.9800 .
C15A H15B 0.9800 .
C15A H15C 0.9800 .
C15B H15D 0.9800 .
C15B H15E 0.9800 .
C15B H15F 0.9800 .
C16 H16A 0.9800 .
C16 H16B 0.9800 .
C16 H16C 0.9800 .
Li2 C28 1.959(16) 5_567
Li2 C28 1.959(16) 2_557
Li2 O3 1.990(15) .
Li2 O3 1.990(15) 6_565
Li2 O2 2.01(3) .
Li2 O1 2.10(3) 6_565
Li2 O1 2.10(3) .
Li2 C28 2.67(2) .
Li2 C28 2.67(2) 6_565
O1 C19 1.3246 .
O1 C18 1.4932 .
C17 C18 1.6623 .
C17 H17A 0.9800 .
C17 H17B 0.9800 .
C17 H17C 0.9800 .
C18 H18A 0.9900 .
C18 H18B 0.9900 .
C19 C20 1.5309 .
C19 H19A 0.9900 .
C19 H19B 0.9900 .
C20 H20A 0.9800 .
C20 H20B 0.9800 .
C20 H20C 0.9800 .
O2 C24 1.430(17) .
O2 C21 1.436(18) .
C21 C22 1.446(16) .
C21 H21A 0.9900 .
C21 H21B 0.9900 .
C22 C23 1.405(16) .
C22 H22A 0.9900 .
C22 H22B 0.9900 .
C23 C24 1.446(17) .
C23 H23A 0.9900 .
C23 H23B 0.9900 .
C24 H24A 0.9900 .
C24 H24B 0.9900 .
O3 C28 1.335(11) .
O3 C25 1.471(16) .
C25 C26 1.457(16) .
C25 H25A 0.9900 .
C25 H25B 0.9900 .
C26 C27 1.477(14) .
C26 H26A 0.9900 .
C26 H26B 0.9900 .
C27 C28 1.454(12) .
C27 H27A 0.9900 .
C27 H27B 0.9900 .
C28 Li2 1.959(16) 5_567
C28 H28A 0.9900 .
C28 H28B 0.9900 .
